data_1501904
loop_
_publ_author_name
'Lin, Yu-Chi'
'Lo, I-Wen'
'Chen, Shun-Ying'
'Lin, Pi-Han'
'Chien, Ching-Te'
'Chang, Sui-yuan'
'Shen, Ya-Ching'

_publ_section_title
;
 Schinarisanlactone A, a new bisnortriterpenoid from Schisandra
 arisanensis.
;
_journal_issue 3
_journal_name_full 'Organic letters'
_journal_page_first 446
_journal_page_last 449
_journal_paper_doi 10.1021/ol102772j
_journal_volume 13
_journal_year 2011
_chemical_absolute_configuration unk
_chemical_formula_sum 'C28 H38 O10'
_chemical_formula_weight 534.58
_chemical_name_systematic
; 
 ? 
;
_space_group_IT_number 19
_symmetry_cell_setting orthorhombic
_symmetry_space_group_name_Hall 'P 2ac 2ab'
_symmetry_space_group_name_H-M 'P 21 21 21'
_atom_sites_solution_hydrogens geom
_atom_sites_solution_primary direct
_atom_sites_solution_secondary difmap
_audit_creation_method SHELXL-97
_cell_angle_alpha 90.00
_cell_angle_beta 90.00
_cell_angle_gamma 90.00
_cell_formula_units_Z 4
_cell_length_a 10.33660(10)
_cell_length_b 10.93000(10)
_cell_length_c 23.5701(3)
_cell_measurement_reflns_used 5734
_cell_measurement_temperature 295(2)
_cell_measurement_theta_max 77.4980
_cell_measurement_theta_min 3.7476
_cell_volume 2662.93(5)
_computing_cell_refinement
; 
CrysAlisPro, Oxford Diffraction Ltd., 
Version 1.171.33.55 (release 05-01-2010 CrysAlis171 .NET) 
(compiled Jan  5 2010,16:28:46) 
Empirical absorption correction using spherical harmonics, 
 implemented in SCALE3 ABSPACK scaling algorithm. 
;
_computing_data_collection
; 
CrysAlisPro, Oxford Diffraction Ltd., 
Version 1.171.33.55 (release 05-01-2010 CrysAlis171 .NET) 
(compiled Jan  5 2010,16:28:46) 
Empirical absorption correction using spherical harmonics, 
 implemented in SCALE3 ABSPACK scaling algorithm. 
;
_computing_data_reduction
; 
CrysAlisPro, Oxford Diffraction Ltd., 
Version 1.171.33.55 (release 05-01-2010 CrysAlis171 .NET) 
(compiled Jan  5 2010,16:28:46) 
Empirical absorption correction using spherical harmonics, 
 implemented in SCALE3 ABSPACK scaling algorithm. 
;
_computing_molecular_graphics SHELXTL
_computing_publication_material SHELXTL
_computing_structure_refinement 'SHELXL-97 (Sheldrick, 1997)'
_computing_structure_solution 'SHELXS-97 (Sheldrick, 1990)'
_diffrn_ambient_temperature 295(2)
_diffrn_measured_fraction_theta_full 1.000
_diffrn_measured_fraction_theta_max 1.000
_diffrn_measurement_device_type 'Oxford Diffraction Gemini A'
_diffrn_measurement_method CCD
_diffrn_radiation_monochromator graphite
_diffrn_radiation_source 'fine-focus sealed tube'
_diffrn_radiation_type CuK\a
_diffrn_radiation_wavelength 1.54178
_diffrn_reflns_av_R_equivalents 0.0248
_diffrn_reflns_av_sigmaI/netI 0.0296
_diffrn_reflns_limit_h_max 11
_diffrn_reflns_limit_h_min -12
_diffrn_reflns_limit_k_max 12
_diffrn_reflns_limit_k_min -13
_diffrn_reflns_limit_l_max 27
_diffrn_reflns_limit_l_min -28
_diffrn_reflns_number 9595
_diffrn_reflns_theta_full 68.00
_diffrn_reflns_theta_max 68.00
_diffrn_reflns_theta_min 3.75
_exptl_absorpt_coefficient_mu 0.838
_exptl_absorpt_correction_T_max 1.00000
_exptl_absorpt_correction_T_min 0.85844
_exptl_absorpt_correction_type multi-scan
_exptl_absorpt_process_details
; 
CrysAlisPro, Oxford Diffraction Ltd., 
Version 1.171.33.55 (release 05-01-2010 CrysAlis171 .NET) 
(compiled Jan  5 2010,16:28:46) 
Empirical absorption correction using spherical harmonics, 
 implemented in SCALE3 ABSPACK scaling algorithm. 
;
_exptl_crystal_density_diffrn 1.333
_exptl_crystal_density_method 'not measured'
_exptl_crystal_F_000 1144
_exptl_crystal_size_max 0.25
_exptl_crystal_size_mid 0.20
_exptl_crystal_size_min 0.15
_refine_diff_density_max 0.416
_refine_diff_density_min -0.281
_refine_diff_density_rms 0.050
_refine_ls_abs_structure_details 'Flack H D (1983), Acta Cryst. A39, 876-881'
_refine_ls_abs_structure_Flack 0.0(2)
_refine_ls_extinction_method none
_refine_ls_goodness_of_fit_ref 1.131
_refine_ls_hydrogen_treatment constr
_refine_ls_matrix_type full
_refine_ls_number_parameters 343
_refine_ls_number_reflns 4848
_refine_ls_number_restraints 0
_refine_ls_restrained_S_all 1.131
_refine_ls_R_factor_all 0.0591
_refine_ls_R_factor_gt 0.0523
_refine_ls_shift/su_max 0.008
_refine_ls_shift/su_mean 0.000
_refine_ls_structure_factor_coef Fsqd
_refine_ls_weighting_details 'calc w=1/[\s^2^(Fo^2^)+(0.1000P)^2^+0.0000P] where P=(Fo^2^+2Fc^2^)/3'
_refine_ls_weighting_scheme calc
_refine_ls_wR_factor_gt 0.1432
_refine_ls_wR_factor_ref 0.1484
_reflns_number_gt 4250
_reflns_number_total 4848
_reflns_threshold_expression >2sigma(I)
_cod_data_source_file ol102772j_si_002.cif
_cod_data_source_block ic14469
_cod_depositor_comments
;
The following automatic conversions were performed:

'_symmetry_cell_setting' value 'Orthorhombic' changed to
'orthorhombic' according to
/home/saulius/struct/CIF-dictionaries/cif_core.dic dictionary named
'cif_core.dic' version 2.4.1 from 2010-06-29.

Automatic conversion script
Id: cif_fix_values 1715 2011-07-08 13:25:40Z adriana 
;
_cod_original_sg_symbol_H-M P2(1)2(1)2(1)
_cod_database_code 1501904

loop_
_symmetry_equiv_pos_as_xyz
'x, y, z'
'-x+1/2, -y, z+1/2'
'-x, y+1/2, -z+1/2'
'x+1/2, -y+1/2, -z'

loop_
_atom_site_label
_atom_site_type_symbol
_atom_site_fract_x
_atom_site_fract_y
_atom_site_fract_z
_atom_site_U_iso_or_equiv
_atom_site_adp_type
_atom_site_occupancy
_atom_site_symmetry_multiplicity
_atom_site_calc_flag
_atom_site_refinement_flags
O1 O 1.3168(2) 0.2940(2) 0.07367(10) 0.0676(6) Uani 1 1 d .
O2 O 1.1386(2) 0.2341(2) -0.00669(9) 0.0597(5) Uani 1 1 d .
H2A H 1.1116 0.1834 -0.0295 0.089 Uiso 1 1 calc R
O3 O 1.28119(18) 0.1168(2) 0.12477(9) 0.0563(5) Uani 1 1 d .
O4 O 0.88816(15) 0.00620(15) 0.11010(7) 0.0392(4) Uani 1 1 d .
O5 O 1.0185(2) -0.0549(2) 0.24347(8) 0.0553(5) Uani 1 1 d .
O6 O 0.7592(3) -0.2966(3) 0.03658(11) 0.0833(8) Uani 1 1 d .
O7 O 0.54457(19) -0.0168(2) 0.23292(9) 0.0546(5) Uani 1 1 d .
O8 O 0.5217(3) 0.1093(3) 0.30579(11) 0.0803(8) Uani 1 1 d .
O9 O 0.80130(16) 0.06539(15) 0.19609(7) 0.0414(4) Uani 1 1 d .
C1 C 1.2760(3) 0.1710(3) 0.06973(12) 0.0525(6) Uani 1 1 d .
C2 C 1.3654(4) 0.1014(4) 0.03236(17) 0.0747(10) Uani 1 1 d .
H2B H 1.4501 0.0998 0.0491 0.112 Uiso 1 1 calc R
H2C H 1.3697 0.1403 -0.0041 0.112 Uiso 1 1 calc R
H2D H 1.3342 0.0193 0.0280 0.112 Uiso 1 1 calc R
C4 C 1.2055(4) 0.3729(3) 0.08969(15) 0.0690(9) Uani 1 1 d .
C5 C 1.0924(3) 0.2832(3) 0.09116(12) 0.0540(6) Uani 1 1 d .
H5A H 1.0125 0.3225 0.0782 0.065 Uiso 1 1 calc R
C6 C 1.0729(3) 0.2226(3) 0.14919(11) 0.0507(6) Uani 1 1 d .
H6A H 0.9843 0.1938 0.1521 0.061 Uiso 1 1 calc R
H6B H 1.0865 0.2830 0.1787 0.061 Uiso 1 1 calc R
C7 C 1.1654(2) 0.1146(3) 0.15868(10) 0.0464(5) Uani 1 1 d .
H7A H 1.1924 0.1174 0.1985 0.056 Uiso 1 1 calc R
C8 C 1.1009(2) -0.0095(2) 0.14906(11) 0.0440(5) Uani 1 1 d .
H8A H 1.1672 -0.0736 0.1500 0.053 Uiso 1 1 calc R
C9 C 1.0231(2) -0.0213(2) 0.09403(10) 0.0427(5) Uani 1 1 d .
C10 C 1.1354(3) 0.1832(2) 0.04935(10) 0.0453(5) Uani 1 1 d .
C11 C 1.0243(3) -0.1525(3) 0.07205(13) 0.0561(7) Uani 1 1 d .
H11A H 1.1119 -0.1722 0.0605 0.067 Uiso 1 1 calc R
H11B H 0.9704 -0.1561 0.0384 0.067 Uiso 1 1 calc R
C12 C 0.9780(3) -0.2519(2) 0.11332(14) 0.0547(6) Uani 1 1 d .
H12A H 0.9966 -0.3307 0.0963 0.066 Uiso 1 1 calc R
H12B H 1.0302 -0.2458 0.1474 0.066 Uiso 1 1 calc R
C13 C 0.8356(3) -0.2519(2) 0.13131(11) 0.0467(5) Uani 1 1 d .
C14 C 1.0005(2) -0.0359(2) 0.19438(10) 0.0400(5) Uani 1 1 d .
C15 C 0.8649(2) -0.0290(2) 0.16667(9) 0.0363(4) Uani 1 1 d .
C16 C 0.7894(2) -0.1492(2) 0.17197(9) 0.0390(5) Uani 1 1 d .
H16A H 0.7961 -0.1786 0.2111 0.047 Uiso 1 1 calc R
C17 C 0.7451(3) -0.2413(3) 0.07994(12) 0.0536(6) Uani 1 1 d .
C18 C 0.8057(4) -0.3779(3) 0.15856(16) 0.0653(8) Uani 1 1 d .
H18A H 0.8337 -0.4419 0.1336 0.098 Uiso 1 1 calc R
H18B H 0.7143 -0.3851 0.1649 0.098 Uiso 1 1 calc R
H18C H 0.8507 -0.3846 0.1941 0.098 Uiso 1 1 calc R
C19 C 1.0564(3) 0.0647(3) 0.04446(10) 0.0511(6) Uani 1 1 d .
H19A H 1.1007 0.0147 0.0166 0.061 Uiso 1 1 calc R
H19B H 0.9744 0.0879 0.0276 0.061 Uiso 1 1 calc R
C20 C 0.6349(3) -0.1553(2) 0.09290(10) 0.0467(6) Uani 1 1 d .
H20A H 0.6518 -0.0777 0.0734 0.056 Uiso 1 1 calc R
C21 C 0.5026(3) -0.2026(3) 0.07345(14) 0.0658(8) Uani 1 1 d .
H21A H 0.5035 -0.2146 0.0331 0.099 Uiso 1 1 calc R
H21B H 0.4371 -0.1439 0.0831 0.099 Uiso 1 1 calc R
H21C H 0.4842 -0.2789 0.0919 0.099 Uiso 1 1 calc R
C22 C 0.6453(2) -0.1326(2) 0.15696(10) 0.0398(5) Uani 1 1 d .
H22A H 0.5967 -0.1973 0.1763 0.048 Uiso 1 1 calc R
C23 C 0.5871(2) -0.0108(3) 0.17427(11) 0.0448(5) Uani 1 1 d .
H23A H 0.5125 0.0067 0.1500 0.054 Uiso 1 1 calc R
C24 C 0.6783(2) 0.0979(2) 0.17317(12) 0.0450(5) Uani 1 1 d .
H24A H 0.6848 0.1353 0.1355 0.054 Uiso 1 1 calc R
C25 C 0.6158(3) 0.1825(3) 0.21662(15) 0.0581(7) Uani 1 1 d .
H25A H 0.5451 0.2260 0.1977 0.070 Uiso 1 1 calc R
C26 C 0.5564(3) 0.0928(3) 0.25763(14) 0.0597(7) Uani 1 1 d .
C27 C 0.7030(4) 0.2784(4) 0.2446(2) 0.0898(14) Uani 1 1 d .
H27A H 0.6531 0.3264 0.2707 0.135 Uiso 1 1 calc R
H27B H 0.7389 0.3308 0.2159 0.135 Uiso 1 1 calc R
H27C H 0.7718 0.2381 0.2646 0.135 Uiso 1 1 calc R
C29 C 1.2349(6) 0.4358(4) 0.14612(19) 0.0964(15) Uani 1 1 d .
H29A H 1.3073 0.4899 0.1415 0.145 Uiso 1 1 calc R
H29B H 1.2552 0.3752 0.1742 0.145 Uiso 1 1 calc R
H29C H 1.1607 0.4819 0.1581 0.145 Uiso 1 1 calc R
C30 C 1.1953(6) 0.4714(3) 0.04412(19) 0.0892(13) Uani 1 1 d .
H30A H 1.2696 0.5239 0.0461 0.134 Uiso 1 1 calc R
H30B H 1.1183 0.5187 0.0501 0.134 Uiso 1 1 calc R
H30C H 1.1917 0.4335 0.0074 0.134 Uiso 1 1 calc R
O10 O 1.0604(4) 0.1108(4) -0.10556(17) 0.1131(13) Uani 1 1 d .
H2 H 1.0436 0.0521 -0.1440 0.170 Uiso 1 1 d R
H1 H 0.9767 0.1553 -0.0944 0.170 Uiso 1 1 d R

loop_
_atom_site_aniso_label
_atom_site_aniso_U_11
_atom_site_aniso_U_22
_atom_site_aniso_U_33
_atom_site_aniso_U_23
_atom_site_aniso_U_13
_atom_site_aniso_U_12
O1 0.0635(13) 0.0682(13) 0.0710(13) 0.0119(10) -0.0055(11) -0.0239(11)
O2 0.0703(13) 0.0651(12) 0.0436(9) 0.0080(8) 0.0038(9) -0.0029(10)
O3 0.0328(8) 0.0769(13) 0.0592(11) 0.0183(10) 0.0005(8) -0.0021(8)
O4 0.0360(8) 0.0478(8) 0.0339(8) 0.0002(6) 0.0009(6) 0.0016(7)
O5 0.0453(10) 0.0829(13) 0.0378(9) 0.0077(8) -0.0034(7) -0.0021(9)
O6 0.0842(17) 0.103(2) 0.0629(13) -0.0402(14) -0.0003(13) 0.0040(15)
O7 0.0437(9) 0.0653(11) 0.0549(10) -0.0090(9) 0.0125(8) -0.0008(8)
O8 0.0778(16) 0.0973(18) 0.0657(14) -0.0232(13) 0.0159(13) 0.0248(14)
O9 0.0337(8) 0.0447(8) 0.0457(8) -0.0086(7) 0.0037(7) 0.0006(6)
C1 0.0430(14) 0.0618(15) 0.0527(14) 0.0085(12) 0.0042(11) -0.0048(12)
C2 0.0530(17) 0.091(2) 0.080(2) 0.0159(19) 0.0286(16) 0.0085(17)
C4 0.093(2) 0.0519(15) 0.0617(17) -0.0035(13) 0.0095(17) -0.0070(16)
C5 0.0618(16) 0.0494(13) 0.0508(14) -0.0014(11) 0.0011(12) 0.0079(12)
C6 0.0535(14) 0.0562(14) 0.0425(12) -0.0099(11) 0.0060(11) -0.0060(12)
C7 0.0374(12) 0.0643(14) 0.0377(10) 0.0013(10) -0.0024(9) -0.0084(11)
C8 0.0343(10) 0.0546(13) 0.0431(12) 0.0030(10) 0.0025(9) 0.0060(10)
C9 0.0399(12) 0.0495(12) 0.0387(11) -0.0046(9) 0.0070(9) -0.0016(10)
C10 0.0470(13) 0.0514(12) 0.0375(11) 0.0015(10) 0.0052(10) 0.0032(11)
C11 0.0541(15) 0.0590(15) 0.0553(15) -0.0164(12) 0.0188(13) -0.0010(12)
C12 0.0531(15) 0.0433(12) 0.0677(16) -0.0101(12) 0.0122(13) 0.0050(11)
C13 0.0516(13) 0.0389(11) 0.0496(12) -0.0017(9) 0.0091(11) 0.0017(10)
C14 0.0352(11) 0.0462(11) 0.0387(11) -0.0013(9) 0.0014(9) -0.0015(9)
C15 0.0330(10) 0.0438(11) 0.0322(10) -0.0030(8) 0.0016(8) 0.0019(9)
C16 0.0389(11) 0.0433(11) 0.0348(10) 0.0010(8) 0.0021(9) 0.0012(9)
C17 0.0602(16) 0.0539(14) 0.0467(13) -0.0074(11) 0.0053(12) -0.0102(12)
C18 0.073(2) 0.0435(13) 0.080(2) 0.0037(13) 0.0152(17) 0.0015(13)
C19 0.0518(14) 0.0678(16) 0.0335(11) -0.0067(11) 0.0053(10) -0.0068(13)
C20 0.0529(14) 0.0497(12) 0.0375(11) 0.0002(9) -0.0054(10) -0.0076(11)
C21 0.0604(18) 0.0774(19) 0.0596(16) -0.0098(14) -0.0172(14) -0.0091(16)
C22 0.0388(12) 0.0435(11) 0.0370(11) 0.0007(8) -0.0002(9) -0.0051(9)
C23 0.0329(10) 0.0554(14) 0.0461(12) 0.0007(11) -0.0031(9) 0.0023(11)
C24 0.0369(11) 0.0443(11) 0.0537(12) 0.0014(10) 0.0009(10) 0.0036(10)
C25 0.0411(13) 0.0527(14) 0.0806(19) -0.0157(14) 0.0028(13) 0.0093(11)
C26 0.0396(13) 0.0731(19) 0.0663(17) -0.0169(15) 0.0032(12) 0.0144(13)
C27 0.0600(19) 0.075(2) 0.134(4) -0.054(2) 0.012(2) 0.0019(17)
C29 0.124(4) 0.084(3) 0.081(2) -0.018(2) 0.013(3) -0.041(3)
C30 0.125(4) 0.0549(17) 0.088(3) 0.0077(17) 0.029(3) 0.001(2)
O10 0.089(2) 0.147(3) 0.104(2) -0.030(2) 0.0027(19) 0.009(2)

loop_
_atom_type_symbol
_atom_type_description
_atom_type_scat_dispersion_real
_atom_type_scat_dispersion_imag
_atom_type_scat_source
C C 0.0181 0.0091 'International Tables Vol C Tables 4.2.6.8 and 6.1.1.4'
H H 0.0000 0.0000 'International Tables Vol C Tables 4.2.6.8 and 6.1.1.4'
O O 0.0492 0.0322 'International Tables Vol C Tables 4.2.6.8 and 6.1.1.4'

loop_
_geom_angle_atom_site_label_1
_geom_angle_atom_site_label_2
_geom_angle_atom_site_label_3
_geom_angle
C1 O1 C4 109.8(2)
C1 O3 C7 118.7(2)
C15 O4 C9 110.38(17)
C26 O7 C23 110.2(2)
C15 O9 C24 114.40(18)
O1 C1 O3 108.9(2)
O1 C1 C2 109.9(3)
O3 C1 C2 107.6(3)
O1 C1 C10 102.7(2)
O3 C1 C10 110.8(2)
C2 C1 C10 116.6(3)
O1 C4 C30 106.5(3)
O1 C4 C5 103.0(2)
C30 C4 C5 114.6(4)
O1 C4 C29 109.2(4)
C30 C4 C29 108.0(3)
C5 C4 C29 115.0(3)
C4 C5 C6 113.5(3)
C4 C5 C10 102.8(3)
C6 C5 C10 107.6(2)
C5 C6 C7 112.3(2)
O3 C7 C8 107.2(2)
O3 C7 C6 115.1(2)
C8 C7 C6 112.9(2)
C14 C8 C7 111.3(2)
C14 C8 C9 102.77(19)
C7 C8 C9 115.4(2)
O4 C9 C11 106.6(2)
O4 C9 C8 105.17(17)
C11 C9 C8 111.3(2)
O4 C9 C19 106.4(2)
C11 C9 C19 108.4(2)
C8 C9 C19 118.3(2)
O2 C10 C19 105.7(2)
O2 C10 C1 107.4(2)
C19 C10 C1 117.0(2)
O2 C10 C5 108.7(2)
C19 C10 C5 119.6(2)
C1 C10 C5 97.7(2)
C9 C11 C12 116.6(2)
C13 C12 C11 118.4(2)
C12 C13 C17 111.5(2)
C12 C13 C18 107.8(2)
C17 C13 C18 105.9(2)
C12 C13 C16 117.8(2)
C17 C13 C16 104.2(2)
C18 C13 C16 109.0(2)
O5 C14 C8 127.6(2)
O5 C14 C15 124.1(2)
C8 C14 C15 108.23(19)
O9 C15 O4 110.23(19)
O9 C15 C16 110.51(18)
O4 C15 C16 113.47(18)
O9 C15 C14 104.53(17)
O4 C15 C14 104.99(17)
C16 C15 C14 112.63(19)
C15 C16 C22 111.87(19)
C15 C16 C13 114.42(19)
C22 C16 C13 103.9(2)
O6 C17 C20 125.4(3)
O6 C17 C13 124.2(3)
C20 C17 C13 110.3(2)
C10 C19 C9 125.3(2)
C17 C20 C21 113.8(2)
C17 C20 C22 104.3(2)
C21 C20 C22 114.3(2)
C23 C22 C20 112.3(2)
C23 C22 C16 115.1(2)
C20 C22 C16 105.9(2)
O7 C23 C22 109.7(2)
O7 C23 C24 103.9(2)
C22 C23 C24 115.9(2)
O9 C24 C23 110.6(2)
O9 C24 C25 105.9(2)
C23 C24 C25 101.6(2)
C26 C25 C24 102.1(2)
C26 C25 C27 114.2(3)
C24 C25 C27 117.1(3)
O8 C26 O7 121.1(4)
O8 C26 C25 129.0(3)
O7 C26 C25 109.9(3)

loop_
_geom_bond_atom_site_label_1
_geom_bond_atom_site_label_2
_geom_bond_distance
O1 C1 1.412(4)
O1 C4 1.486(5)
O2 C10 1.434(3)
O3 C1 1.427(3)
O3 C7 1.440(3)
O4 C15 1.408(3)
O4 C9 1.476(3)
O5 C14 1.190(3)
O6 C17 1.196(4)
O7 C26 1.339(4)
O7 C23 1.452(3)
O8 C26 1.204(4)
O9 C15 1.407(3)
O9 C24 1.427(3)
C1 C2 1.486(5)
C1 C10 1.537(4)
C4 C30 1.524(5)
C4 C5 1.526(5)
C4 C29 1.528(5)
C5 C6 1.533(4)
C5 C10 1.537(4)
C6 C7 1.535(4)
C7 C8 1.529(4)
C8 C14 1.517(3)
C8 C9 1.532(3)
C9 C11 1.525(4)
C9 C19 1.539(4)
C10 C19 1.535(4)
C11 C12 1.534(4)
C12 C13 1.533(4)
C13 C17 1.534(4)
C13 C18 1.550(4)
C13 C16 1.551(3)
C14 C15 1.548(3)
C15 C16 1.533(3)
C16 C22 1.542(3)
C17 C20 1.508(4)
C20 C21 1.533(4)
C20 C22 1.534(3)
C22 C23 1.517(4)
C23 C24 1.517(4)
C24 C25 1.524(4)
C25 C26 1.508(5)
C25 C27 1.531(5)
